data_7248012
loop_
_publ_author_name
'Rana, Soumitra'
'Basu, Soumyadip'
'Bera, Aswini'
'Saha, Pinaki'
'Ghosh, Prasanta'
'Khatua, Bhanu Bhusan'
'Mukhopadhyay, Chhanda'

_publ_section_title
;
 &#x201C;On-water&#x201D; synthesis of
 thioxoimidazolidinone-isatin/ninhydrin conjugates, followed by
 temperature-induced dehydration by a ZnMnO3@Ni(OH)2 nano-catalyst
;
_journal_issue 5
_journal_name_full 'Green Chemistry'
_journal_page_first 2750
_journal_page_last 2762
_journal_paper_doi 10.1039/D3GC03730D
_journal_volume 26
_journal_year 2024
_chemical_absolute_configuration unk
_chemical_formula_moiety 'C19 H13 Cl N2 O4 S, C2 H3 O S'
_chemical_formula_sum 'C21 H18 Cl N2 O5 S2'
_chemical_formula_weight 477.94
_space_group_crystal_system monoclinic
_space_group_IT_number 4
_space_group_name_Hall 'P 2yb'
_space_group_name_H-M_alt 'P 1 21 1'
_atom_sites_solution_hydrogens geom
_audit_creation_method SHELXL-2016/6
_audit_update_record
;
2023-08-21 deposited with the CCDC.	2024-01-10 downloaded from the CCDC.
;
_cell_angle_alpha 90
_cell_angle_beta 116.810(2)
_cell_angle_gamma 90
_cell_formula_units_Z 2
_cell_length_a 10.7787(6)
_cell_length_b 10.3552(6)
_cell_length_c 11.3624(7)
_cell_measurement_reflns_used 5930
_cell_measurement_temperature 273(2)
_cell_measurement_theta_max 25.09
_cell_measurement_theta_min 2.81
_cell_volume 1131.90(12)
_computing_cell_refinement 'Bruker SAINT'
_computing_data_collection 'Bruker APEX2'
_computing_data_reduction 'Bruker SAINT'
_computing_molecular_graphics 'Bruker SHELXTL'
_computing_publication_material 'Bruker SHELXTL'
_computing_structure_refinement 'SHELXL-2014 (Sheldrick 2014)'
_computing_structure_solution 'SHELXS-97 (Sheldrick 2008)'
_diffrn_ambient_temperature 273(2)
_diffrn_measured_fraction_theta_full 1.000
_diffrn_measured_fraction_theta_max 1.000
_diffrn_measurement_device_type 'Bruker APEX-II CCD'
_diffrn_measurement_method '\f and \w scans'
_diffrn_radiation_type MoK\a
_diffrn_radiation_wavelength 0.71073
_diffrn_reflns_av_R_equivalents 0.0326
_diffrn_reflns_av_unetI/netI 0.0385
_diffrn_reflns_Laue_measured_fraction_full 1.000
_diffrn_reflns_Laue_measured_fraction_max 1.000
_diffrn_reflns_limit_h_max 12
_diffrn_reflns_limit_h_min -12
_diffrn_reflns_limit_k_max 12
_diffrn_reflns_limit_k_min -12
_diffrn_reflns_limit_l_max 13
_diffrn_reflns_limit_l_min -13
_diffrn_reflns_number 13187
_diffrn_reflns_point_group_measured_fraction_full 0.998
_diffrn_reflns_point_group_measured_fraction_max 0.998
_diffrn_reflns_theta_full 24.999
_diffrn_reflns_theta_max 24.999
_diffrn_reflns_theta_min 2.117
_diffrn_source Mo
_exptl_absorpt_coefficient_mu 0.388
_exptl_crystal_colour yellow
_exptl_crystal_density_diffrn 1.402
_exptl_crystal_description prism
_exptl_crystal_F_000 494
_refine_diff_density_max 0.288
_refine_diff_density_min -0.376
_refine_diff_density_rms 0.041
_refine_ls_abs_structure_details
;
 Flack x determined using 1343 quotients [(I+)-(I-)]/[(I+)+(I-)]
 (Parsons, Flack and Wagner, Acta Cryst. B69 (2013) 249-259).
;
_refine_ls_abs_structure_Flack 0.43(3)
_refine_ls_extinction_method none
_refine_ls_goodness_of_fit_ref 0.804
_refine_ls_hydrogen_treatment constr
_refine_ls_matrix_type full
_refine_ls_number_parameters 294
_refine_ls_number_reflns 3995
_refine_ls_number_restraints 1
_refine_ls_restrained_S_all 0.804
_refine_ls_R_factor_all 0.0534
_refine_ls_R_factor_gt 0.0416
_refine_ls_shift/su_max 0.000
_refine_ls_shift/su_mean 0.000
_refine_ls_structure_factor_coef Fsqd
_refine_ls_weighting_details 'w=1/[\s^2^(Fo^2^)+(0.0863P)^2^+0.5758P] where P=(Fo^2^+2Fc^2^)/3'
_refine_ls_weighting_scheme calc
_refine_ls_wR_factor_gt 0.1079
_refine_ls_wR_factor_ref 0.1160
_reflns_Friedel_coverage 0.884
_reflns_Friedel_fraction_full 0.997
_reflns_Friedel_fraction_max 0.997
_reflns_number_gt 3339
_reflns_number_total 3995
_reflns_threshold_expression 'I > 2\s(I)'
_cod_data_source_file d3gc03730d2.cif
_cod_data_source_block MP_a
_cod_depositor_comments 'Adding full bibliography for 7248010--7248012.cif.'
_cod_original_sg_symbol_H-M 'P 21'
_cod_database_code 7248012
_shelx_shelxl_version_number 2016/6
_shelx_space_group_comment
;
The symmetry employed for this shelxl refinement is uniquely defined
by the following loop, which should always be used as a source of
symmetry information in preference to the above space-group names.
They are only intended as comments.
;

loop_
_space_group_symop_operation_xyz
'x, y, z'
'-x, y+1/2, -z'

loop_
_atom_site_label
_atom_site_type_symbol
_atom_site_fract_x
_atom_site_fract_y
_atom_site_fract_z
_atom_site_U_iso_or_equiv
_atom_site_adp_type
_atom_site_occupancy
_atom_site_site_symmetry_order
_atom_site_calc_flag
_atom_site_refinement_flags_posn
_atom_site_refinement_flags_adp
_atom_site_refinement_flags_occupancy
_atom_site_disorder_assembly
_atom_site_disorder_group
S1 S 0.66332(14) 0.07932(11) 0.72702(13) 0.0532(3) Uani 1 1 d . . . A 2
Cl1 Cl 0.9035(2) 0.0296(3) 0.3647(3) 0.1465(13) Uani 1 1 d . . . B 2
S2 S 0.5688(3) 0.8533(3) 0.8991(3) 0.0594(10) Uani 0.501(5) 1 d . . P C 1
O5 O 0.7324(3) 0.4908(3) 0.5405(3) 0.0494(8) Uani 1 1 d . . . . .
O1 O 0.4770(3) 0.5597(3) 0.7490(3) 0.0471(8) Uani 1 1 d . . . . .
H1 H 0.494803 0.602522 0.815460 0.071 Uiso 1 1 calc R U . . .
O3 O 0.5474(3) 0.7482(3) 0.5999(3) 0.0529(9) Uani 1 1 d . . . . .
N1 N 0.5499(4) 0.3162(3) 0.6745(3) 0.0373(8) Uani 1 1 d . . . . .
O2 O 0.7398(4) 0.4467(4) 0.9415(3) 0.0630(10) Uani 1 1 d . . . . .
N2 N 0.7369(3) 0.2970(3) 0.6433(3) 0.0358(8) Uani 1 1 d . . . . .
O4 O 0.5647(5) 0.7196(4) 0.9538(4) 0.0883(14) Uani 1 1 d . . . . .
C10 C 0.5670(4) 0.4416(4) 0.6269(4) 0.0338(9) Uani 1 1 d . . . . .
H10 H 0.483434 0.462821 0.545764 0.041 Uiso 1 1 calc R U . . .
C11 C 0.6877(4) 0.4181(4) 0.5948(4) 0.0366(9) Uani 1 1 d . . . . .
C1 C 0.5966(4) 0.5506(4) 0.7291(4) 0.0341(9) Uani 1 1 d . . . . .
C12 C 0.8504(4) 0.2350(4) 0.6323(4) 0.0380(10) Uani 1 1 d . . . . .
C2 C 0.7310(5) 0.5225(4) 0.8573(4) 0.0414(10) Uani 1 1 d . . . . .
C18 C 0.6482(4) 0.2330(4) 0.6829(4) 0.0375(9) Uani 1 1 d . . . . .
C5 C 0.6324(4) 0.6772(4) 0.6814(4) 0.0385(10) Uani 1 1 d . . . . .
C4 C 0.7834(4) 0.6977(4) 0.7548(4) 0.0406(10) Uani 1 1 d . . . . .
C3 C 0.8402(5) 0.6088(4) 0.8575(4) 0.0431(11) Uani 1 1 d . . . . .
C19 C 0.4234(5) 0.2767(5) 0.6828(6) 0.0561(13) Uani 1 1 d . . . . .
H19A H 0.380837 0.205823 0.623734 0.084 Uiso 1 1 calc R U . . .
H19B H 0.359726 0.347954 0.658722 0.084 Uiso 1 1 calc R U . . .
H19C H 0.446909 0.250395 0.771404 0.084 Uiso 1 1 calc R U . . .
C17 C 0.8245(5) 0.1718(6) 0.5173(5) 0.0539(13) Uani 1 1 d . . . . .
H17 H 0.735573 0.169213 0.447293 0.065 Uiso 1 1 calc R U . . .
C9 C 0.9817(5) 0.6108(5) 0.9455(5) 0.0576(14) Uani 1 1 d . . . . .
H9 H 1.020095 0.551080 1.013697 0.069 Uiso 1 1 calc R U . . .
C13 C 0.9823(5) 0.2371(6) 0.7364(5) 0.0559(13) Uani 1 1 d . . . . .
H13 H 0.998858 0.279721 0.814191 0.067 Uiso 1 1 calc R U . . .
C15 C 1.0663(5) 0.1128(5) 0.6095(6) 0.0638(15) Uani 1 1 d . . . . .
H15 H 1.138538 0.071887 0.600799 0.077 Uiso 1 1 calc R U . . .
C7 C 1.0050(6) 0.7942(6) 0.8260(6) 0.0676(15) Uani 1 1 d . . . . .
H7 H 1.061571 0.857116 0.816894 0.081 Uiso 1 1 calc R U . . .
C6 C 0.8651(5) 0.7915(5) 0.7383(5) 0.0549(12) Uani 1 1 d . . . . .
H6 H 0.827213 0.851202 0.670008 0.066 Uiso 1 1 calc R U . . .
C16 C 0.9350(5) 0.1121(6) 0.5089(6) 0.0627(15) Uani 1 1 d . . . . .
C8 C 1.0625(6) 0.7049(6) 0.9274(6) 0.0705(16) Uani 1 1 d . . . . .
H8 H 1.157183 0.708296 0.984190 0.085 Uiso 1 1 calc R U . . .
C14 C 1.0895(5) 0.1754(7) 0.7243(6) 0.0695(16) Uani 1 1 d . . . . .
H14 H 1.178397 0.176151 0.794541 0.083 Uiso 1 1 calc R U . . .
C21 C 0.6410(11) 0.9567(8) 1.0305(8) 0.114(3) Uani 1 1 d . . . . .
H21A H 0.595594 0.946053 1.085759 0.172 Uiso 0.501(5) 1 calc R U P C 1
H21C H 0.629555 1.044053 0.999135 0.172 Uiso 0.501(5) 1 calc R U P C 1
H21B H 0.738180 0.937848 1.080386 0.172 Uiso 0.501(5) 1 calc R U P C 1
C20 C 0.3963(9) 0.9087(11) 0.8274(10) 0.120(3) Uani 1 1 d . . . . .
H20A H 0.350784 0.884282 0.736118 0.180 Uiso 0.501(5) 1 calc R U P C 1
H20B H 0.395584 1.001047 0.834490 0.180 Uiso 0.501(5) 1 calc R U P C 1
H20C H 0.348204 0.871046 0.872439 0.180 Uiso 0.501(5) 1 calc R U P C 1
S3 S 0.5099(4) 0.8378(3) 0.9790(3) 0.0781(13) Uani 0.499(5) 1 d . . P C 2

loop_
_atom_site_aniso_label
_atom_site_aniso_U_11
_atom_site_aniso_U_22
_atom_site_aniso_U_33
_atom_site_aniso_U_23
_atom_site_aniso_U_13
_atom_site_aniso_U_12
S1 0.0645(8) 0.0348(6) 0.0629(8) 0.0076(6) 0.0311(6) -0.0003(6)
Cl1 0.0816(12) 0.227(3) 0.1380(18) -0.118(2) 0.0557(13) -0.0112(15)
S2 0.090(2) 0.0474(16) 0.0554(17) -0.0062(12) 0.0451(15) 0.0025(13)
O5 0.0569(19) 0.0435(18) 0.061(2) 0.0090(15) 0.0382(17) -0.0002(15)
O1 0.0431(17) 0.052(2) 0.0532(19) -0.0072(15) 0.0278(15) 0.0062(14)
O3 0.0507(19) 0.0410(18) 0.0499(18) 0.0105(15) 0.0076(16) 0.0082(15)
N1 0.0375(19) 0.0325(19) 0.0469(19) -0.0047(16) 0.0236(16) -0.0040(15)
O2 0.069(2) 0.058(2) 0.050(2) 0.0184(18) 0.0158(17) 0.0049(18)
N2 0.0356(19) 0.0335(18) 0.0418(18) 0.0002(15) 0.0206(15) 0.0008(15)
O4 0.118(4) 0.058(3) 0.076(3) -0.014(2) 0.033(3) 0.012(2)
C10 0.030(2) 0.033(2) 0.037(2) -0.0039(17) 0.0128(17) 0.0009(16)
C11 0.037(2) 0.036(2) 0.037(2) -0.0035(18) 0.0167(18) -0.0022(18)
C1 0.033(2) 0.035(2) 0.034(2) -0.0025(17) 0.0144(18) 0.0023(16)
C12 0.031(2) 0.035(2) 0.049(2) 0.0012(19) 0.0193(19) 0.0001(18)
C2 0.046(3) 0.037(2) 0.035(2) 0.0001(19) 0.013(2) 0.006(2)
C18 0.038(2) 0.036(2) 0.038(2) -0.0053(18) 0.0158(18) -0.0048(19)
C5 0.042(2) 0.033(2) 0.031(2) -0.0012(18) 0.0084(19) 0.0067(19)
C4 0.040(2) 0.031(2) 0.044(2) -0.0076(19) 0.0129(19) 0.0021(17)
C3 0.041(2) 0.038(3) 0.042(2) -0.0038(19) 0.0116(19) 0.0037(18)
C19 0.049(3) 0.050(3) 0.086(4) -0.008(3) 0.044(3) -0.011(2)
C17 0.033(2) 0.069(3) 0.057(3) -0.019(3) 0.017(2) -0.002(2)
C9 0.047(3) 0.056(3) 0.047(3) -0.004(2) 0.001(2) 0.002(2)
C13 0.046(3) 0.063(3) 0.052(3) -0.010(2) 0.016(2) 0.003(2)
C15 0.042(3) 0.060(4) 0.092(4) -0.014(3) 0.032(3) 0.009(2)
C7 0.052(3) 0.054(3) 0.088(4) -0.010(3) 0.024(3) -0.018(3)
C6 0.063(3) 0.037(3) 0.061(3) -0.003(2) 0.025(3) -0.007(2)
C16 0.052(3) 0.071(4) 0.075(4) -0.028(3) 0.037(3) -0.006(3)
C8 0.039(3) 0.071(4) 0.078(4) -0.012(3) 0.006(3) -0.008(3)
C14 0.035(3) 0.081(4) 0.077(4) -0.002(3) 0.012(3) 0.011(3)
C21 0.174(8) 0.076(5) 0.083(5) -0.022(4) 0.049(5) -0.032(6)
C20 0.096(6) 0.120(8) 0.141(7) 0.041(6) 0.051(5) 0.033(5)
S3 0.120(3) 0.064(2) 0.074(2) 0.0036(15) 0.065(2) 0.0212(18)

loop_
_atom_type_symbol
_atom_type_description
_atom_type_scat_dispersion_real
_atom_type_scat_dispersion_imag
_atom_type_scat_source
C C 0.0033 0.0016 'International Tables Vol C Tables 4.2.6.8 and 6.1.1.4'
H H 0.0000 0.0000 'International Tables Vol C Tables 4.2.6.8 and 6.1.1.4'
Cl Cl 0.1484 0.1585 'International Tables Vol C Tables 4.2.6.8 and 6.1.1.4'
N N 0.0061 0.0033 'International Tables Vol C Tables 4.2.6.8 and 6.1.1.4'
O O 0.0106 0.0060 'International Tables Vol C Tables 4.2.6.8 and 6.1.1.4'
S S 0.1246 0.1234 'International Tables Vol C Tables 4.2.6.8 and 6.1.1.4'

loop_
_geom_angle_atom_site_label_1
_geom_angle_atom_site_label_2
_geom_angle_atom_site_label_3
_geom_angle
_geom_angle_site_symmetry_1
_geom_angle_site_symmetry_3
_geom_angle_publ_flag
O4 S2 C21 107.3(4) . . ?
O4 S2 C20 105.5(4) . . ?
C21 S2 C20 99.8(6) . . ?
C1 O1 H1 109.5 . . ?
C18 N1 C10 112.0(3) . . ?
C18 N1 C19 123.1(4) . . ?
C10 N1 C19 123.5(4) . . ?
C11 N2 C18 111.5(3) . . ?
C11 N2 C12 124.2(4) . . ?
C18 N2 C12 123.4(3) . . ?
N1 C10 C11 102.3(3) . . ?
N1 C10 C1 113.0(3) . . ?
C11 C10 C1 112.8(3) . . ?
N1 C10 H10 109.5 . . ?
C11 C10 H10 109.5 . . ?
C1 C10 H10 109.5 . . ?
O5 C11 N2 127.2(4) . . ?
O5 C11 C10 127.4(4) . . ?
N2 C11 C10 105.4(3) . . ?
O1 C1 C5 113.2(3) . . ?
O1 C1 C10 106.0(3) . . ?
C5 C1 C10 111.0(3) . . ?
O1 C1 C2 113.3(3) . . ?
C5 C1 C2 102.4(3) . . ?
C10 C1 C2 111.0(3) . . ?
C17 C12 C13 120.8(4) . . ?
C17 C12 N2 118.8(4) . . ?
C13 C12 N2 120.4(4) . . ?
O2 C2 C3 127.9(4) . . ?
O2 C2 C1 125.0(4) . . ?
C3 C2 C1 107.1(4) . . ?
N1 C18 N2 107.9(4) . . ?
N1 C18 S1 127.5(3) . . ?
N2 C18 S1 124.6(3) . . ?
O3 C5 C4 127.3(4) . . ?
O3 C5 C1 124.4(4) . . ?
C4 C5 C1 108.3(3) . . ?
C6 C4 C3 120.9(4) . . ?
C6 C4 C5 129.4(4) . . ?
C3 C4 C5 109.6(4) . . ?
C4 C3 C9 121.0(4) . . ?
C4 C3 C2 110.5(4) . . ?
C9 C3 C2 128.4(4) . . ?
N1 C19 H19A 109.5 . . ?
N1 C19 H19B 109.5 . . ?
H19A C19 H19B 109.5 . . ?
N1 C19 H19C 109.5 . . ?
H19A C19 H19C 109.5 . . ?
H19B C19 H19C 109.5 . . ?
C12 C17 C16 117.9(4) . . ?
C12 C17 H17 121.1 . . ?
C16 C17 H17 121.1 . . ?
C8 C9 C3 117.5(5) . . ?
C8 C9 H9 121.3 . . ?
C3 C9 H9 121.3 . . ?
C12 C13 C14 119.5(5) . . ?
C12 C13 H13 120.3 . . ?
C14 C13 H13 120.3 . . ?
C16 C15 C14 118.3(5) . . ?
C16 C15 H15 120.8 . . ?
C14 C15 H15 120.8 . . ?
C6 C7 C8 121.3(5) . . ?
C6 C7 H7 119.3 . . ?
C8 C7 H7 119.3 . . ?
C4 C6 C7 118.1(5) . . ?
C4 C6 H6 120.9 . . ?
C7 C6 H6 120.9 . . ?
C15 C16 C17 122.8(5) . . ?
C15 C16 Cl1 118.7(4) . . ?
C17 C16 Cl1 118.5(4) . . ?
C9 C8 C7 121.2(5) . . ?
C9 C8 H8 119.4 . . ?
C7 C8 H8 119.4 . . ?
C15 C14 C13 120.7(5) . . ?
C15 C14 H14 119.7 . . ?
C13 C14 H14 119.7 . . ?
S2 C21 H21A 109.5 . . ?
S2 C21 H21C 109.5 . . ?
H21A C21 H21C 109.5 . . ?
S2 C21 H21B 109.5 . . ?
H21A C21 H21B 109.5 . . ?
H21C C21 H21B 109.5 . . ?
S2 C20 H20A 109.5 . . ?
S2 C20 H20B 109.5 . . ?
H20A C20 H20B 109.5 . . ?
S2 C20 H20C 109.5 . . ?
H20A C20 H20C 109.5 . . ?
H20B C20 H20C 109.5 . . ?
O4 S3 C20 109.0(4) . . ?
O4 S3 C21 108.6(5) . . ?
C20 S3 C21 97.7(5) . . ?

loop_
_geom_bond_atom_site_label_1
_geom_bond_atom_site_label_2
_geom_bond_distance
_geom_bond_site_symmetry_2
_geom_bond_publ_flag
S1 C18 1.654(4) . ?
Cl1 C16 1.741(5) . ?
S2 O4 1.526(5) . ?
S2 C21 1.713(8) . ?
S2 C20 1.756(9) . ?
O5 C11 1.203(5) . ?
O1 C1 1.409(5) . ?
O1 H1 0.8200 . ?
O3 C5 1.213(5) . ?
N1 C18 1.335(6) . ?
N1 C10 1.451(5) . ?
N1 C19 1.467(6) . ?
O2 C2 1.208(6) . ?
N2 C11 1.376(5) . ?
N2 C18 1.394(6) . ?
N2 C12 1.436(5) . ?
O4 S3 1.443(5) . ?
C10 C11 1.520(6) . ?
C10 C1 1.546(6) . ?
C10 H10 0.9800 . ?
C1 C5 1.533(6) . ?
C1 C2 1.550(6) . ?
C12 C17 1.373(6) . ?
C12 C13 1.380(6) . ?
C2 C3 1.477(7) . ?
C5 C4 1.472(6) . ?
C4 C6 1.379(7) . ?
C4 C3 1.392(6) . ?
C3 C9 1.397(7) . ?
C19 H19A 0.9600 . ?
C19 H19B 0.9600 . ?
C19 H19C 0.9600 . ?
C17 C16 1.382(7) . ?
C17 H17 0.9300 . ?
C9 C8 1.383(8) . ?
C9 H9 0.9300 . ?
C13 C14 1.381(8) . ?
C13 H13 0.9300 . ?
C15 C16 1.360(8) . ?
C15 C14 1.375(8) . ?
C15 H15 0.9300 . ?
C7 C6 1.383(8) . ?
C7 C8 1.386(9) . ?
C7 H7 0.9300 . ?
C6 H6 0.9300 . ?
C8 H8 0.9300 . ?
C14 H14 0.9300 . ?
C21 S3 1.763(10) . ?
C21 H21A 0.9600 . ?
C21 H21C 0.9600 . ?
C21 H21B 0.9600 . ?
C20 S3 1.761(10) . ?
C20 H20A 0.9600 . ?
C20 H20B 0.9600 . ?
C20 H20C 0.9600 . ?

loop_
_geom_torsion_atom_site_label_1
_geom_torsion_atom_site_label_2
_geom_torsion_atom_site_label_3
_geom_torsion_atom_site_label_4
_geom_torsion
_geom_torsion_site_symmetry_1
_geom_torsion_site_symmetry_2
_geom_torsion_site_symmetry_3
_geom_torsion_site_symmetry_4
_geom_torsion_publ_flag
C18 N1 C10 C11 5.0(4) . . . . ?
C19 N1 C10 C11 -161.8(4) . . . . ?
C18 N1 C10 C1 -116.7(4) . . . . ?
C19 N1 C10 C1 76.6(5) . . . . ?
C18 N2 C11 O5 -171.5(4) . . . . ?
C12 N2 C11 O5 -2.3(7) . . . . ?
C18 N2 C11 C10 9.7(4) . . . . ?
C12 N2 C11 C10 178.9(4) . . . . ?
N1 C10 C11 O5 172.6(4) . . . . ?
C1 C10 C11 O5 -65.7(6) . . . . ?
N1 C10 C11 N2 -8.6(4) . . . . ?
C1 C10 C11 N2 113.1(4) . . . . ?
N1 C10 C1 O1 -64.0(4) . . . . ?
C11 C10 C1 O1 -179.5(3) . . . . ?
N1 C10 C1 C5 172.7(3) . . . . ?
C11 C10 C1 C5 57.2(4) . . . . ?
N1 C10 C1 C2 59.5(4) . . . . ?
C11 C10 C1 C2 -56.0(4) . . . . ?
C11 N2 C12 C17 -82.6(6) . . . . ?
C18 N2 C12 C17 85.3(5) . . . . ?
C11 N2 C12 C13 98.6(5) . . . . ?
C18 N2 C12 C13 -93.4(5) . . . . ?
O1 C1 C2 O2 41.9(6) . . . . ?
C5 C1 C2 O2 164.2(4) . . . . ?
C10 C1 C2 O2 -77.3(5) . . . . ?
O1 C1 C2 C3 -135.8(4) . . . . ?
C5 C1 C2 C3 -13.5(4) . . . . ?
C10 C1 C2 C3 105.0(4) . . . . ?
C10 N1 C18 N2 0.6(5) . . . . ?
C19 N1 C18 N2 167.4(4) . . . . ?
C10 N1 C18 S1 -177.5(3) . . . . ?
C19 N1 C18 S1 -10.7(6) . . . . ?
C11 N2 C18 N1 -6.8(5) . . . . ?
C12 N2 C18 N1 -176.1(4) . . . . ?
C11 N2 C18 S1 171.4(3) . . . . ?
C12 N2 C18 S1 2.1(6) . . . . ?
O1 C1 C5 O3 -41.3(5) . . . . ?
C10 C1 C5 O3 77.8(5) . . . . ?
C2 C1 C5 O3 -163.7(4) . . . . ?
O1 C1 C5 C4 136.6(4) . . . . ?
C10 C1 C5 C4 -104.3(4) . . . . ?
C2 C1 C5 C4 14.2(4) . . . . ?
O3 C5 C4 C6 -8.5(8) . . . . ?
C1 C5 C4 C6 173.7(5) . . . . ?
O3 C5 C4 C3 167.8(4) . . . . ?
C1 C5 C4 C3 -10.0(5) . . . . ?
C6 C4 C3 C9 -1.0(7) . . . . ?
C5 C4 C3 C9 -177.6(4) . . . . ?
C6 C4 C3 C2 177.6(4) . . . . ?
C5 C4 C3 C2 1.0(5) . . . . ?
O2 C2 C3 C4 -169.3(5) . . . . ?
C1 C2 C3 C4 8.3(5) . . . . ?
O2 C2 C3 C9 9.2(8) . . . . ?
C1 C2 C3 C9 -173.2(4) . . . . ?
C13 C12 C17 C16 -0.9(8) . . . . ?
N2 C12 C17 C16 -179.6(5) . . . . ?
C4 C3 C9 C8 0.6(7) . . . . ?
C2 C3 C9 C8 -177.7(5) . . . . ?
C17 C12 C13 C14 0.4(8) . . . . ?
N2 C12 C13 C14 179.1(5) . . . . ?
C3 C4 C6 C7 0.4(7) . . . . ?
C5 C4 C6 C7 176.3(5) . . . . ?
C8 C7 C6 C4 0.5(9) . . . . ?
C14 C15 C16 C17 0.1(10) . . . . ?
C14 C15 C16 Cl1 -178.4(5) . . . . ?
C12 C17 C16 C15 0.6(9) . . . . ?
C12 C17 C16 Cl1 179.1(4) . . . . ?
C3 C9 C8 C7 0.3(9) . . . . ?
C6 C7 C8 C9 -0.9(10) . . . . ?
C16 C15 C14 C13 -0.7(10) . . . . ?
C12 C13 C14 C15 0.4(9) . . . . ?
